data_5000262
loop_
_publ_author_name
'Kigoshi, Hideo'
'Niwa, Haruki'
'Yamada, Kiyoyuki'
'Stout, Thomas J.'
'Clardy, Jon'

_publ_section_title
;
 The three-dimensional structure of neohalicholactone, an unusual fatty
 acid metabolite from the marine sponge halichondria okadai kadota
;
_journal_issue 22
_journal_name_full 'Tetrahedron Letters'
_journal_page_first 2427
_journal_page_last 2428
_journal_paper_doi 10.1016/S0040-4039(00)74344-9
_journal_volume 32
_journal_year 1991
_chemical_formula_sum 'C20 H30 O4'
_space_group_IT_number 4
_symmetry_cell_setting monoclinic
_symmetry_space_group_name_Hall 'P 2yb'
_symmetry_space_group_name_H-M 'P 1 21 1'
_cell_angle_alpha 90
_cell_angle_beta 106.01
_cell_angle_gamma 90
_cell_formula_units_Z 2
_cell_length_a 11.993(2)
_cell_length_b 6.283(2)
_cell_length_c 13.558(2)
_cod_original_sg_symbol_H-M 'P 21'
_cod_database_code 5000262

loop_
_symmetry_equiv_pos_site_id
_symmetry_equiv_pos_as_xyz
1 x,y,z
2 -x,1/2+y,-z

loop_
_atom_site_label
_atom_site_type_symbol
_atom_site_fract_x
_atom_site_fract_y
_atom_site_fract_z
O1 O 0.3994(2) 0.19580 0.6724(2)
O2 O 0.5542(3) 0.0447(9) 0.6392(3)
O3 O 0.0466(3) -0.1897(8) 0.3984(2)
O4 O 0.2081(3) 0.5433(8) 0.3454(3)
C1 C 0.5023(4) 0.2016(12) 0.6515(4)
C2 C 0.5397(6) 0.4274(12) 0.6488(6)
C3 C 0.5984(5) 0.5115(13) 0.7567(6)
C4 C 0.5422(6) 0.4569(12) 0.8429(5)
C5 C 0.5748(5) 0.2437(11) 0.8872(5)
C6 C 0.5113(5) 0.0697(11) 0.8836(4)
C7 C 0.3835(4) 0.0412(12) 0.8262(4)
C8 C 0.3629(4) 0.0004(10) 0.7124(4)
C9 C 0.2375(4) -0.0332(11) 0.6578(4)
C10 C 0.1906(4) -0.2562(12) 0.6373(4)
C11 C 0.2056(4) -0.1232(10) 0.5504(3)
C12 C 0.1026(4) -0.0338(10) 0.4717(3)
C13 C 0.1370(4) 0.1603(10) 0.4235(4)
C14 C 0.1282(4) 0.1837(10) 0.3240(4)
C15 C 0.1576(4) 0.3776(10) 0.2734(4)
C16 C 0.0516(4) 0.4699(11) 0.1982(4)
C17 C 0.0750(5) 0.6605(12) 0.1401(4)
C18 C -0.0001(5) 0.8010(12) 0.0889(4)
C19 C -0.1290(8) 0.7933(16) 0.0703(8)
C20 C -0.1728(7) 0.9635(19) 0.1090(8)
H1 H 0.09740 -0.26840 0.38360
H2 H 0.28070 0.54910 0.35240
H3 H 0.47350 0.51390 0.61740
H4 H 0.59300 0.43710 0.60760
H5 H 0.60220 0.66370 0.75250
H6 H 0.67680 0.45990 0.77670
H7 H 0.45940 0.46400 0.81630
H8 H 0.56540 0.56130 0.89630
H9 H 0.65510 0.22820 0.92430
H10 H 0.54970 -0.05110 0.92150
H11 H 0.34180 0.16680 0.83510
H12 H 0.35280 -0.07600 0.85590
H13 H 0.40840 -0.11800 0.70120
H14 H 0.18480 0.07040 0.67150
H15 H 0.11300 -0.28240 0.64100
H16 H 0.24370 -0.37190 0.66010
H17 H 0.27010 -0.16140 0.52500
H18 H 0.04770 0.01060 0.50740
H19 H 0.16800 0.27780 0.46780
H20 H 0.10010 0.06340 0.28060
H21 H 0.21240 0.33870 0.23650
H22 H -0.00360 0.50880 0.23470
H23 H 0.01670 0.36140 0.14970
H24 H 0.15440 0.68330 0.14100
H25 H 0.03070 0.91910 0.05980
H26 H -0.14880 0.66580 0.10060
H27 H -0.16490 0.78550 -0.00230
H28 H -0.25540 0.94790 0.09450
H29 H -0.13910 0.97060 0.18190
H30 H -0.15530 1.09170 0.07780

loop_
_atom_type_symbol
_atom_type_radius_bond
C 0.68
H 0.23
O 0.68
